data_7160771
loop_
_publ_author_name
'Mamedov, Vakhid A.'
'Galimullina, Venera R.'
'Nikolaeva, Dariya V.'
'Syakaev, Victor V.'
'Babaeva, Olga B.'
'Rizvanov, Il'dar Kh'
'Gubaidullin, Aidar T.'
'Sinyashin, Oleg G.'

_publ_section_title
;
 Direct transition-metal-free synthesis of 2-heteroaryl-4-quinolones
 <i>via</i> ANRORC type rearrangement of
 3-(2-(2-nitrophenyl)-2-oxoethyl)quinoxalin-2(1<i>H</i>)-ones.
;
_journal_issue 41
_journal_name_full 'Organic &amp; biomolecular chemistry'
_journal_page_first 9388
_journal_page_last 9399
_journal_paper_doi 10.1039/d5ob01303h
_journal_volume 23
_journal_year 2025
_chemical_formula_moiety 'C16 H11 N3 O4'
_chemical_formula_sum 'C16 H11 N3 O4'
_chemical_formula_weight 309.28
_chemical_melting_point 274.5(5)
_chemical_name_systematic (E)-3-(2-(2-nitrophenyl)-2-oxoethylidene)-3,4-dihydroquinoxalin-2(1H)-one
_space_group_crystal_system monoclinic
_space_group_IT_number 15
_space_group_name_Hall '-C 2yc'
_space_group_name_H-M_alt 'C 1 2/c 1'
_atom_sites_solution_hydrogens mixed
_atom_sites_solution_primary direct
_atom_sites_solution_secondary difmap
_audit_creation_method SHELXL-2014/7
_audit_update_record
;
2025-06-18 deposited with the CCDC.	2025-09-30 downloaded from the CCDC.
;
_cell_angle_alpha 90
_cell_angle_beta 130.660(10)
_cell_angle_gamma 90
_cell_formula_units_Z 8
_cell_length_a 20.296(11)
_cell_length_b 12.509(7)
_cell_length_c 14.318(13)
_cell_measurement_reflns_used 302
_cell_measurement_temperature 150(2)
_cell_measurement_theta_max 19.58
_cell_measurement_theta_min 3.26
_cell_volume 2758(3)
_computing_cell_refinement 'Bruker SAINT'
_computing_data_collection 'APEX3 v2019.11-0 (Bruker AXS)'
_computing_data_reduction 'Bruker SAINT'
_computing_molecular_graphics 'Bruker SHELXTL'
_computing_publication_material 'Bruker SHELXTL'
_computing_structure_refinement 'SHELXL-2018/3 (Sheldrick, 2018)'
_computing_structure_solution 'SHELXT 2018/2 (Sheldrick, 2018)'
_diffrn_ambient_temperature 150(2)
_diffrn_detector 'area detector PHOTON III'
_diffrn_measured_fraction_theta_full 0.989
_diffrn_measured_fraction_theta_max 0.790
_diffrn_measurement_device_type 'Bruker D8 QUEST'
_diffrn_measurement_method '\f and \w scans'
_diffrn_radiation_monochromator 'multilayer optics'
_diffrn_radiation_type MoK\a
_diffrn_radiation_wavelength 0.71073
_diffrn_reflns_av_R_equivalents 0.1742
_diffrn_reflns_av_unetI/netI 0.2318
_diffrn_reflns_Laue_measured_fraction_full 0.989
_diffrn_reflns_Laue_measured_fraction_max 0.790
_diffrn_reflns_limit_h_max 23
_diffrn_reflns_limit_h_min -24
_diffrn_reflns_limit_k_max 14
_diffrn_reflns_limit_k_min -14
_diffrn_reflns_limit_l_max 17
_diffrn_reflns_limit_l_min -17
_diffrn_reflns_number 6914
_diffrn_reflns_point_group_measured_fraction_full 0.989
_diffrn_reflns_point_group_measured_fraction_max 0.790
_diffrn_reflns_theta_full 26.500
_diffrn_reflns_theta_max 27.284
_diffrn_reflns_theta_min 2.098
_diffrn_source 'microfocus I\mS DIAMOND Mo X-ray tube'
_exptl_absorpt_coefficient_mu 0.110
_exptl_absorpt_correction_T_max 0.7455
_exptl_absorpt_correction_T_min 0.5842
_exptl_absorpt_correction_type multi-scan
_exptl_absorpt_process_details
;
 G.M. Sheldrick (1998a). SADABS v.2.01, Bruker.
 Siemens Area Detector Absorption Correction Program.
 Bruker AXS. Madison. Wisconsin. USA
  Krause, L., Herbst-Irmer, R., Sheldrick G.M. & Stalke D.,
  SADABS-2016/2, J. Appl. Cryst. 48 (2015) 3-10. 
;
_exptl_crystal_colour yellow
_exptl_crystal_density_diffrn 1.490
_exptl_crystal_description prism
_exptl_crystal_F_000 1280
_exptl_crystal_recrystallization_method 'Re-crystallisation from solvent: dimethylformamide'
_exptl_crystal_size_max 0.211
_exptl_crystal_size_mid 0.034
_exptl_crystal_size_min 0.015
_refine_diff_density_max 0.290
_refine_diff_density_min -0.267
_refine_diff_density_rms 0.074
_refine_ls_extinction_coef 0.027(5)
_refine_ls_extinction_expression Fc^*^=kFc[1+0.001xFc^2^\l^3^/sin(2\q)]^-1/4^
_refine_ls_extinction_method 'SHELXL-2014/7 (Sheldrick 2014'
_refine_ls_goodness_of_fit_ref 0.953
_refine_ls_hydrogen_treatment mixed
_refine_ls_matrix_type full
_refine_ls_number_parameters 217
_refine_ls_number_reflns 2457
_refine_ls_number_restraints 0
_refine_ls_restrained_S_all 0.953
_refine_ls_R_factor_all 0.1673
_refine_ls_R_factor_gt 0.0992
_refine_ls_shift/su_max 0.000
_refine_ls_shift/su_mean 0.000
_refine_ls_structure_factor_coef Fsqd
_refine_ls_weighting_details 'w=1/[\s^2^(Fo^2^)+(0.0610P)^2^] where P=(Fo^2^+2Fc^2^)/3'
_refine_ls_weighting_scheme calc
_refine_ls_wR_factor_gt 0.2275
_refine_ls_wR_factor_ref 0.2897
_reflns_Friedel_coverage 0.000
_reflns_number_gt 1200
_reflns_number_total 2457
_reflns_threshold_expression 'I > 2\s(I)'
_cod_data_source_file d5ob01303h2.cif
_cod_data_source_block shelx
_cod_depositor_comments
;
The following automatic conversions were performed:

data item '_chemical_melting_point' value '274-275' was changed to
'274.5(5)' -- the average value was taken and precision was
estimated.

Automatic conversion script
Id: cif_fix_values 8170 2020-07-09 18:12:32Z antanas 

 Adding full bibliography for 7160771--7160775.cif.
;
_cod_original_sg_symbol_H-M 'C 2/c'
_cod_database_code 7160771
_shelx_shelxl_version_number 2014/7
_shelx_space_group_comment
;
The symmetry employed for this shelxl refinement is uniquely defined
by the following loop, which should always be used as a source of
symmetry information in preference to the above space-group names.
They are only intended as comments.
;
_shelx_estimated_absorpt_t_min 0.977
_shelx_estimated_absorpt_t_max 0.998

loop_
_space_group_symop_operation_xyz
'x, y, z'
'-x, y, -z+1/2'
'x+1/2, y+1/2, z'
'-x+1/2, y+1/2, -z+1/2'
'-x, -y, -z'
'x, -y, z-1/2'
'-x+1/2, -y+1/2, -z'
'x+1/2, -y+1/2, z-1/2'

loop_
_atom_site_label
_atom_site_type_symbol
_atom_site_fract_x
_atom_site_fract_y
_atom_site_fract_z
_atom_site_U_iso_or_equiv
_atom_site_adp_type
_atom_site_occupancy
_atom_site_site_symmetry_order
_atom_site_calc_flag
_atom_site_refinement_flags_posn
_atom_site_refinement_flags_adp
_atom_site_refinement_flags_occupancy
_atom_site_disorder_assembly
_atom_site_disorder_group
C2 C 0.3734(3) 0.2589(4) 0.5599(4) 0.0425(13) Uani 1 1 d . . . . .
C3 C 0.4643(3) 0.2657(4) 0.6090(4) 0.0418(12) Uani 1 1 d . . . . .
C3A C 0.4998(3) 0.3648(4) 0.6273(4) 0.0430(12) Uani 1 1 d . . . . .
H3A H 0.4656 0.4265 0.6073 0.052 Uiso 1 1 calc R U . . .
C3B C 0.5870(3) 0.3777(4) 0.6755(5) 0.0437(13) Uani 1 1 d . . . . .
C4A C 0.4706(3) 0.0726(4) 0.6050(4) 0.0423(13) Uani 1 1 d . . . . .
C5 C 0.5168(3) -0.0196(4) 0.6266(5) 0.0501(14) Uani 1 1 d . . . . .
H5 H 0.5763 -0.0151 0.6644 0.060 Uiso 1 1 calc R U . . .
C6 C 0.4768(3) -0.1163(4) 0.5936(5) 0.0495(14) Uani 1 1 d . . . . .
H6 H 0.5088 -0.1793 0.6093 0.059 Uiso 1 1 calc R U . . .
C7 C 0.3898(4) -0.1238(4) 0.5371(5) 0.0496(14) Uani 1 1 d . . . . .
H7 H 0.3623 -0.1918 0.5129 0.060 Uiso 1 1 calc R U . . .
C8 C 0.3427(3) -0.0338(4) 0.5159(5) 0.0487(14) Uani 1 1 d . . . . .
H8 H 0.2832 -0.0396 0.4777 0.058 Uiso 1 1 calc R U . . .
C8A C 0.3831(3) 0.0659(4) 0.5509(4) 0.0409(12) Uani 1 1 d . . . . .
C31 C 0.6203(3) 0.4907(4) 0.6966(4) 0.0409(12) Uani 1 1 d . . . . .
C32 C 0.6737(3) 0.5251(4) 0.6740(5) 0.0451(13) Uani 1 1 d . . . . .
C33 C 0.7102(3) 0.6252(4) 0.7046(5) 0.0501(14) Uani 1 1 d . . . . .
H33 H 0.7478 0.6438 0.6894 0.060 Uiso 1 1 calc R U . . .
C34 C 0.6926(4) 0.6982(5) 0.7569(5) 0.0592(16) Uani 1 1 d . . . . .
H34 H 0.7166 0.7681 0.7765 0.071 Uiso 1 1 calc R U . . .
C35 C 0.6383(4) 0.6676(4) 0.7812(5) 0.0577(16) Uani 1 1 d . . . . .
H35 H 0.6246 0.7171 0.8167 0.069 Uiso 1 1 calc R U . . .
C36 C 0.6050(4) 0.5648(4) 0.7530(5) 0.0546(15) Uani 1 1 d . . . . .
H36 H 0.5704 0.5441 0.7729 0.066 Uiso 1 1 calc R U . . .
N1 N 0.3390(3) 0.1599(3) 0.5331(4) 0.0479(12) Uani 1 1 d . . . . .
N4 N 0.5076(3) 0.1741(3) 0.6327(4) 0.0434(11) Uani 1 1 d . . . . .
N32 N 0.6884(3) 0.4567(4) 0.6057(4) 0.0499(12) Uani 1 1 d . . . . .
O2 O 0.3331(2) 0.3404(3) 0.5470(3) 0.0471(10) Uani 1 1 d . . . . .
O32 O 0.6266(3) 0.4081(3) 0.5152(4) 0.0596(11) Uani 1 1 d . . . . .
O33 O 0.7634(2) 0.4502(3) 0.6449(4) 0.0667(13) Uani 1 1 d . . . . .
O3B O 0.6377(2) 0.3022(3) 0.7025(3) 0.0506(11) Uani 1 1 d . . . . .
H1 H 0.282(3) 0.156(3) 0.500(4) 0.034(12) Uiso 1 1 d . . . . .
H4 H 0.569(4) 0.185(4) 0.660(5) 0.060(15) Uiso 1 1 d . . . . .

loop_
_atom_site_aniso_label
_atom_site_aniso_U_11
_atom_site_aniso_U_22
_atom_site_aniso_U_33
_atom_site_aniso_U_23
_atom_site_aniso_U_13
_atom_site_aniso_U_12
C2 0.040(3) 0.043(3) 0.048(3) 0.001(2) 0.030(3) 0.003(2)
C3 0.036(3) 0.050(3) 0.038(3) 0.002(2) 0.024(2) 0.001(2)
C3A 0.032(3) 0.050(3) 0.050(3) -0.003(2) 0.028(2) 0.001(2)
C3B 0.046(3) 0.043(3) 0.049(3) -0.005(2) 0.034(3) -0.001(2)
C4A 0.047(3) 0.045(3) 0.044(3) 0.002(2) 0.034(3) -0.005(2)
C5 0.044(3) 0.054(3) 0.056(3) 0.003(3) 0.034(3) 0.004(3)
C6 0.048(3) 0.049(3) 0.049(3) 0.005(3) 0.031(3) 0.006(3)
C7 0.056(3) 0.041(3) 0.054(3) 0.003(2) 0.036(3) -0.003(3)
C8 0.047(3) 0.050(3) 0.053(3) 0.001(3) 0.034(3) -0.005(3)
C8A 0.036(3) 0.047(3) 0.040(3) -0.002(2) 0.025(2) 0.001(2)
C31 0.035(3) 0.040(3) 0.043(3) 0.001(2) 0.023(2) 0.002(2)
C32 0.033(3) 0.052(3) 0.052(3) -0.004(3) 0.028(2) -0.006(2)
C33 0.043(3) 0.051(3) 0.056(3) 0.008(3) 0.032(3) 0.001(3)
C34 0.052(3) 0.047(3) 0.060(4) -0.002(3) 0.028(3) -0.007(3)
C35 0.054(3) 0.054(4) 0.058(4) -0.010(3) 0.033(3) 0.003(3)
C36 0.050(3) 0.052(3) 0.060(3) 0.001(3) 0.035(3) 0.003(3)
N1 0.034(2) 0.052(3) 0.062(3) -0.008(2) 0.033(2) -0.006(2)
N4 0.038(2) 0.046(3) 0.054(3) -0.002(2) 0.033(2) 0.000(2)
N32 0.052(3) 0.052(3) 0.061(3) 0.003(2) 0.044(3) 0.004(2)
O2 0.041(2) 0.049(2) 0.060(2) -0.0077(17) 0.0363(19) -0.0028(17)
O32 0.066(3) 0.058(2) 0.058(2) -0.004(2) 0.042(2) 0.002(2)
O33 0.052(2) 0.074(3) 0.093(3) 0.021(2) 0.055(2) 0.017(2)
O3B 0.041(2) 0.050(2) 0.064(2) 0.0000(18) 0.0359(19) 0.0042(17)

loop_
_atom_type_symbol
_atom_type_description
_atom_type_scat_dispersion_real
_atom_type_scat_dispersion_imag
_atom_type_scat_source
C C 0.0033 0.0016 'International Tables Vol C Tables 4.2.6.8 and 6.1.1.4'
H H 0.0000 0.0000 'International Tables Vol C Tables 4.2.6.8 and 6.1.1.4'
N N 0.0061 0.0033 'International Tables Vol C Tables 4.2.6.8 and 6.1.1.4'
O O 0.0106 0.0060 'International Tables Vol C Tables 4.2.6.8 and 6.1.1.4'

loop_
_geom_angle_atom_site_label_1
_geom_angle_atom_site_label_2
_geom_angle_atom_site_label_3
_geom_angle
_geom_angle_site_symmetry_1
_geom_angle_site_symmetry_3
_geom_angle_publ_flag
O2 C2 N1 122.9(5) . . ?
O2 C2 C3 121.0(4) . . ?
N1 C2 C3 116.1(4) . . ?
N4 C3 C3A 123.0(5) . . ?
N4 C3 C2 118.4(4) . . ?
C3A C3 C2 118.6(5) . . ?
C3 C3A C3B 121.8(5) . . ?
C3 C3A H3A 119.1 . . ?
C3B C3A H3A 119.1 . . ?
O3B C3B C3A 124.8(5) . . ?
O3B C3B C31 118.2(4) . . ?
C3A C3B C31 117.0(5) . . ?
C5 C4A N4 122.1(5) . . ?
C5 C4A C8A 120.2(5) . . ?
N4 C4A C8A 117.7(5) . . ?
C6 C5 C4A 119.8(5) . . ?
C6 C5 H5 120.1 . . ?
C4A C5 H5 120.1 . . ?
C5 C6 C7 120.6(5) . . ?
C5 C6 H6 119.7 . . ?
C7 C6 H6 119.7 . . ?
C8 C7 C6 120.7(5) . . ?
C8 C7 H7 119.7 . . ?
C6 C7 H7 119.7 . . ?
C7 C8 C8A 119.5(5) . . ?
C7 C8 H8 120.3 . . ?
C8A C8 H8 120.3 . . ?
C8 C8A N1 122.1(5) . . ?
C8 C8A C4A 119.2(5) . . ?
N1 C8A C4A 118.7(4) . . ?
C32 C31 C36 115.6(5) . . ?
C32 C31 C3B 124.0(4) . . ?
C36 C31 C3B 120.0(5) . . ?
C33 C32 C31 123.3(5) . . ?
C33 C32 N32 116.3(4) . . ?
C31 C32 N32 120.2(4) . . ?
C34 C33 C32 120.4(5) . . ?
C34 C33 H33 119.8 . . ?
C32 C33 H33 119.8 . . ?
C33 C34 C35 118.7(5) . . ?
C33 C34 H34 120.7 . . ?
C35 C34 H34 120.7 . . ?
C36 C35 C34 119.4(5) . . ?
C36 C35 H35 120.3 . . ?
C34 C35 H35 120.3 . . ?
C35 C36 C31 122.6(5) . . ?
C35 C36 H36 118.7 . . ?
C31 C36 H36 118.7 . . ?
C2 N1 C8A 124.7(4) . . ?
C2 N1 H1 116(3) . . ?
C8A N1 H1 119(3) . . ?
C3 N4 C4A 124.1(5) . . ?
C3 N4 H4 114(3) . . ?
C4A N4 H4 121(3) . . ?
O32 N32 O33 123.9(5) . . ?
O32 N32 C32 118.7(4) . . ?
O33 N32 C32 117.4(5) . . ?

loop_
_geom_bond_atom_site_label_1
_geom_bond_atom_site_label_2
_geom_bond_distance
_geom_bond_site_symmetry_2
_geom_bond_publ_flag
C2 O2 1.244(6) . ?
C2 N1 1.348(6) . ?
C2 C3 1.488(7) . ?
C3 N4 1.346(6) . ?
C3 C3A 1.371(7) . ?
C3A C3B 1.429(7) . ?
C3A H3A 0.9500 . ?
C3B O3B 1.257(6) . ?
C3B C31 1.509(7) . ?
C4A C5 1.388(7) . ?
C4A N4 1.396(6) . ?
C4A C8A 1.403(7) . ?
C5 C6 1.359(7) . ?
C5 H5 0.9500 . ?
C6 C7 1.386(7) . ?
C6 H6 0.9500 . ?
C7 C8 1.376(7) . ?
C7 H7 0.9500 . ?
C8 C8A 1.394(7) . ?
C8 H8 0.9500 . ?
C8A N1 1.396(6) . ?
C31 C32 1.387(7) . ?
C31 C36 1.391(7) . ?
C32 C33 1.373(7) . ?
C32 N32 1.468(7) . ?
C33 C34 1.367(8) . ?
C33 H33 0.9500 . ?
C34 C35 1.408(8) . ?
C34 H34 0.9500 . ?
C35 C36 1.385(8) . ?
C35 H35 0.9500 . ?
C36 H36 0.9500 . ?
N1 H1 0.92(5) . ?
N4 H4 1.05(6) . ?
N32 O32 1.226(5) . ?
N32 O33 1.235(5) . ?

loop_
_geom_torsion_atom_site_label_1
_geom_torsion_atom_site_label_2
_geom_torsion_atom_site_label_3
_geom_torsion_atom_site_label_4
_geom_torsion
_geom_torsion_site_symmetry_1
_geom_torsion_site_symmetry_2
_geom_torsion_site_symmetry_3
_geom_torsion_site_symmetry_4
_geom_torsion_publ_flag
O2 C2 C3 N4 173.3(4) . . . . ?
N1 C2 C3 N4 -5.4(7) . . . . ?
O2 C2 C3 C3A -7.1(7) . . . . ?
N1 C2 C3 C3A 174.2(5) . . . . ?
N4 C3 C3A C3B -1.2(8) . . . . ?
C2 C3 C3A C3B 179.2(4) . . . . ?
C3 C3A C3B O3B 1.7(8) . . . . ?
C3 C3A C3B C31 -177.6(4) . . . . ?
N4 C4A C5 C6 -177.5(4) . . . . ?
C8A C4A C5 C6 1.0(8) . . . . ?
C4A C5 C6 C7 0.7(8) . . . . ?
C5 C6 C7 C8 -1.4(8) . . . . ?
C6 C7 C8 C8A 0.4(8) . . . . ?
C7 C8 C8A N1 -179.2(5) . . . . ?
C7 C8 C8A C4A 1.3(8) . . . . ?
C5 C4A C8A C8 -2.0(7) . . . . ?
N4 C4A C8A C8 176.5(4) . . . . ?
C5 C4A C8A N1 178.5(5) . . . . ?
N4 C4A C8A N1 -3.0(7) . . . . ?
O3B C3B C31 C32 39.1(7) . . . . ?
C3A C3B C31 C32 -141.6(5) . . . . ?
O3B C3B C31 C36 -134.3(5) . . . . ?
C3A C3B C31 C36 45.0(7) . . . . ?
C36 C31 C32 C33 0.1(7) . . . . ?
C3B C31 C32 C33 -173.5(5) . . . . ?
C36 C31 C32 N32 -174.9(5) . . . . ?
C3B C31 C32 N32 11.5(7) . . . . ?
C31 C32 C33 C34 -2.0(8) . . . . ?
N32 C32 C33 C34 173.2(5) . . . . ?
C32 C33 C34 C35 1.5(8) . . . . ?
C33 C34 C35 C36 0.7(8) . . . . ?
C34 C35 C36 C31 -2.6(8) . . . . ?
C32 C31 C36 C35 2.2(8) . . . . ?
C3B C31 C36 C35 176.1(5) . . . . ?
O2 C2 N1 C8A -177.2(5) . . . . ?
C3 C2 N1 C8A 1.5(7) . . . . ?
C8 C8A N1 C2 -176.8(5) . . . . ?
C4A C8A N1 C2 2.7(7) . . . . ?
C3A C3 N4 C4A -174.2(5) . . . . ?
C2 C3 N4 C4A 5.4(7) . . . . ?
C5 C4A N4 C3 177.3(5) . . . . ?
C8A C4A N4 C3 -1.2(7) . . . . ?
C33 C32 N32 O32 -133.8(5) . . . . ?
C31 C32 N32 O32 41.6(7) . . . . ?
C33 C32 N32 O33 47.5(6) . . . . ?
C31 C32 N32 O33 -137.1(5) . . . . ?
